data_7209290
loop_
_publ_author_name
'Ji, Chengmin'
'Chen, Tianliang'
'Sun, Zhihua'
'Ge, Yan'
'Lin, Wenxiong'
'Luo, Junhua'
'Shi, Qian'
'Hong, Maochun'

_publ_section_title
;
 Bulk crystal growth and characterization of imidazolium l-tartrate
 (IMLT): a novel organic nonlinear optical material with a high
 laser-induced damage threshold
;
_journal_issue 11
_journal_name_full CrystEngComm
_journal_page_first 2157
_journal_paper_doi 10.1039/c3ce26942f
_journal_volume 15
_journal_year 2013
_chemical_absolute_configuration unk
_chemical_formula_moiety C7H10N2O6
_chemical_formula_sum 'C7 H10 N2 O6'
_chemical_formula_weight 218.17
_chemical_name_common 'Imidazolium L-Tartrate'
_chemical_name_systematic
;
?
;
_space_group_IT_number 4
_symmetry_cell_setting monoclinic
_symmetry_space_group_name_Hall 'P 2yb'
_symmetry_space_group_name_H-M 'P 1 21 1'
_atom_sites_solution_hydrogens geom
_atom_sites_solution_primary direct
_atom_sites_solution_secondary difmap
_audit_creation_method SHELXL-97
_cell_angle_alpha 90.00
_cell_angle_beta 102.174(5)
_cell_angle_gamma 90.00
_cell_formula_units_Z 2
_cell_length_a 7.577(3)
_cell_length_b 6.894(2)
_cell_length_c 8.927(4)
_cell_measurement_reflns_used 1482
_cell_measurement_temperature 293(2)
_cell_measurement_theta_max 27.4855
_cell_measurement_theta_min 2.3339
_cell_volume 455.8(3)
_computing_cell_refinement 'Bruker XSCANS'
_computing_data_collection 'Bruker XSCANS'
_computing_data_reduction 'Bruker SHELXTL'
_computing_molecular_graphics 'Bruker SHELXTL'
_computing_publication_material 'Bruker SHELXTL'
_computing_structure_refinement 'SHELXL-97 (Sheldrick, 1997)'
_computing_structure_solution 'SHELXS-97 (Sheldrick, 1990)'
_diffrn_ambient_temperature 293(2)
_diffrn_measured_fraction_theta_full 0.996
_diffrn_measured_fraction_theta_max 0.996
_diffrn_measurement_device_type 'Bruker P4'
_diffrn_measurement_method '\w scans'
_diffrn_radiation_monochromator graphite
_diffrn_radiation_source 'fine-focus sealed tube'
_diffrn_radiation_type MoK\a
_diffrn_radiation_wavelength 0.71073
_diffrn_reflns_av_R_equivalents 0.0177
_diffrn_reflns_av_sigmaI/netI 0.0232
_diffrn_reflns_limit_h_max 9
_diffrn_reflns_limit_h_min -9
_diffrn_reflns_limit_k_max 8
_diffrn_reflns_limit_k_min -8
_diffrn_reflns_limit_l_max 11
_diffrn_reflns_limit_l_min -11
_diffrn_reflns_number 5245
_diffrn_reflns_theta_full 27.45
_diffrn_reflns_theta_max 27.45
_diffrn_reflns_theta_min 2.33
_diffrn_standards_decay_% 0
_diffrn_standards_interval_count 0
_diffrn_standards_interval_time 0
_diffrn_standards_number 120
_exptl_absorpt_coefficient_mu 0.141
_exptl_absorpt_correction_T_max 0.986
_exptl_absorpt_correction_T_min 0.967
_exptl_absorpt_correction_type multi-scan
_exptl_crystal_colour colorless
_exptl_crystal_density_diffrn 1.589
_exptl_crystal_density_method 'not measured'
_exptl_crystal_description BLOCK
_exptl_crystal_F_000 228
_exptl_crystal_size_max 0.35
_exptl_crystal_size_mid 0.20
_exptl_crystal_size_min 0.10
_refine_diff_density_max 0.224
_refine_diff_density_min -0.263
_refine_diff_density_rms 0.057
_refine_ls_extinction_method none
_refine_ls_goodness_of_fit_ref 1.041
_refine_ls_hydrogen_treatment mixed
_refine_ls_matrix_type full
_refine_ls_number_parameters 144
_refine_ls_number_reflns 2019
_refine_ls_number_restraints 1
_refine_ls_restrained_S_all 1.041
_refine_ls_R_factor_all 0.0257
_refine_ls_R_factor_gt 0.0246
_refine_ls_shift/su_max 0.000
_refine_ls_shift/su_mean 0.000
_refine_ls_structure_factor_coef Fsqd
_refine_ls_weighting_details 'calc w=1/[\s^2^(Fo^2^)+(0.0386P)^2^+0.0596P] where P=(Fo^2^+2Fc^2^)/3'
_refine_ls_weighting_scheme calc
_refine_ls_wR_factor_gt 0.0635
_refine_ls_wR_factor_ref 0.0641
_reflns_number_gt 1957
_reflns_number_total 2019
_reflns_threshold_expression >2sigma(I)
_cod_data_source_file c3ce26942f.txt
_cod_data_source_block IMLT
_cod_depositor_comments
;
The following automatic conversions were performed:

'_symmetry_cell_setting' value 'Monoclinic' changed to 'monoclinic'
according to /home/saulius/struct/CIF-dictionaries/cif_core.dic
dictionary named 'cif_core.dic' version 2.4.2 from 2011-04-26.

Automatic conversion script
Id: cif_fix_values 1891 2012-01-12 08:04:46Z andrius 
;
_cod_original_cell_volume 455.9(3)
_cod_original_sg_symbol_H-M P2(1)
_cod_database_code 7209290

loop_
_symmetry_equiv_pos_as_xyz
'x, y, z'
'-x, y+1/2, -z'

loop_
_atom_site_label
_atom_site_type_symbol
_atom_site_fract_x
_atom_site_fract_y
_atom_site_fract_z
_atom_site_U_iso_or_equiv
_atom_site_adp_type
_atom_site_occupancy
_atom_site_symmetry_multiplicity
_atom_site_calc_flag
_atom_site_refinement_flags
O1 O 0.84438(11) 0.38253(14) 0.76027(9) 0.01443(19) Uani 1 1 d .
N1 N 0.89626(13) 0.29480(17) 1.31814(11) 0.0153(2) Uani 1 1 d .
H1A H 0.8466 0.2816 1.3982 0.018 Uiso 1 1 calc R
C1 C 1.06660(16) 0.3669(2) 1.32119(13) 0.0159(2) Uani 1 1 d .
H1B H 1.1507 0.4112 1.4089 0.019 Uiso 1 1 calc R
H6 H 0.013(3) 0.346(4) 0.709(3) 0.057(6) Uiso 1 1 d .
O2 O 0.69342(11) 0.26321(13) 0.53525(9) 0.0165(2) Uani 1 1 d .
N2 N 0.93557(15) 0.28745(17) 1.08689(11) 0.0160(2) Uani 1 1 d .
H2A H 0.9162 0.2682 0.9873 0.019 Uiso 1 1 calc R
C2 C 1.09119(16) 0.3627(2) 1.17554(13) 0.0158(2) Uani 1 1 d .
H2B H 1.1956 0.4037 1.1411 0.019 Uiso 1 1 calc R
O3 O 0.54525(12) 0.49868(14) 0.84377(10) 0.0169(2) Uani 1 1 d .
C3 C 0.81931(17) 0.24854(19) 1.17505(14) 0.0164(3) Uani 1 1 d .
H3B H 0.7015 0.1966 1.1415 0.020 Uiso 1 1 calc R
O4 O 0.54471(12) 0.08248(15) 0.85399(10) 0.0188(2) Uani 1 1 d .
H4A H 0.4970 0.0734 0.9305 0.028 Uiso 1 1 calc R
C4 C 0.70166(15) 0.33801(17) 0.66320(12) 0.0118(2) Uani 1 1 d .
O5 O 0.22583(11) 0.19316(13) 0.90922(9) 0.01569(19) Uani 1 1 d .
C5 C 0.52286(15) 0.38168(18) 0.71017(12) 0.0118(2) Uani 1 1 d .
H5A H 0.4424 0.4520 0.6240 0.014 Uiso 1 1 calc R
O6 O 0.13453(11) 0.32103(14) 0.67478(9) 0.0154(2) Uani 1 1 d .
C6 C 0.43062(15) 0.19097(17) 0.73805(13) 0.0126(2) Uani 1 1 d .
H6A H 0.4064 0.1136 0.6411 0.015 Uiso 1 1 calc R
C7 C 0.25141(15) 0.23525(18) 0.78319(13) 0.0121(2) Uani 1 1 d .
H3A H 0.655(3) 0.530(3) 0.869(2) 0.033(5) Uiso 1 1 d .

loop_
_atom_site_aniso_label
_atom_site_aniso_U_11
_atom_site_aniso_U_22
_atom_site_aniso_U_33
_atom_site_aniso_U_23
_atom_site_aniso_U_13
_atom_site_aniso_U_12
O1 0.0092(4) 0.0207(5) 0.0134(4) -0.0008(3) 0.0024(3) -0.0005(3)
N1 0.0173(5) 0.0172(5) 0.0132(4) 0.0007(4) 0.0072(4) -0.0007(4)
C1 0.0152(5) 0.0170(6) 0.0146(5) -0.0006(5) 0.0015(4) -0.0015(5)
O2 0.0133(4) 0.0250(5) 0.0125(4) -0.0027(3) 0.0054(3) -0.0010(4)
N2 0.0190(5) 0.0170(5) 0.0119(4) -0.0021(4) 0.0035(4) -0.0013(4)
C2 0.0154(5) 0.0159(6) 0.0178(6) -0.0003(5) 0.0073(4) -0.0014(5)
O3 0.0106(4) 0.0225(5) 0.0184(4) -0.0083(4) 0.0049(3) -0.0031(4)
C3 0.0149(5) 0.0167(6) 0.0175(6) 0.0006(5) 0.0035(4) -0.0020(5)
O4 0.0145(5) 0.0242(5) 0.0192(4) 0.0095(4) 0.0066(3) 0.0073(4)
C4 0.0097(5) 0.0137(6) 0.0126(5) 0.0029(4) 0.0036(4) 0.0002(4)
O5 0.0129(4) 0.0221(5) 0.0129(4) 0.0028(3) 0.0045(3) 0.0020(4)
C5 0.0092(5) 0.0154(5) 0.0109(5) -0.0008(4) 0.0025(4) 0.0007(4)
O6 0.0094(4) 0.0237(5) 0.0135(4) 0.0027(4) 0.0034(3) 0.0016(4)
C6 0.0113(5) 0.0143(6) 0.0124(5) 0.0006(4) 0.0026(4) 0.0016(4)
C7 0.0108(5) 0.0127(6) 0.0130(5) -0.0019(4) 0.0030(4) -0.0014(4)

loop_
_atom_type_symbol
_atom_type_description
_atom_type_scat_dispersion_real
_atom_type_scat_dispersion_imag
_atom_type_scat_source
C C 0.0033 0.0016 'International Tables Vol C Tables 4.2.6.8 and 6.1.1.4'
H H 0.0000 0.0000 'International Tables Vol C Tables 4.2.6.8 and 6.1.1.4'
N N 0.0061 0.0033 'International Tables Vol C Tables 4.2.6.8 and 6.1.1.4'
O O 0.0106 0.0060 'International Tables Vol C Tables 4.2.6.8 and 6.1.1.4'

loop_
_geom_angle_atom_site_label_1
_geom_angle_atom_site_label_2
_geom_angle_atom_site_label_3
_geom_angle
C3 N1 C1 108.99(10)
C3 N1 H1A 125.5
C1 N1 H1A 125.5
C2 C1 N1 106.95(11)
C2 C1 H1B 126.5
N1 C1 H1B 126.5
C3 N2 C2 109.32(10)
C3 N2 H2A 125.3
C2 N2 H2A 125.3
C1 C2 N2 106.63(11)
C1 C2 H2B 126.7
N2 C2 H2B 126.7
C5 O3 H3A 107.9(13)
N2 C3 N1 108.10(11)
N2 C3 H3B 125.9
N1 C3 H3B 125.9
C6 O4 H4A 109.5
O2 C4 O1 126.63(10)
O2 C4 C5 117.24(10)
O1 C4 C5 116.13(10)
O3 C5 C4 112.71(9)
O3 C5 C6 109.17(9)
C4 C5 C6 109.62(10)
O3 C5 H5A 108.4
C4 C5 H5A 108.4
C6 C5 H5A 108.4
C7 O6 H6 111.2(13)
O4 C6 C7 110.67(10)
O4 C6 C5 110.06(10)
C7 C6 C5 109.42(10)
O4 C6 H6A 108.9
C7 C6 H6A 108.9
C5 C6 H6A 108.9
O5 C7 O6 125.27(11)
O5 C7 C6 121.37(10)
O6 C7 C6 113.36(10)

loop_
_geom_bond_atom_site_label_1
_geom_bond_atom_site_label_2
_geom_bond_distance
O1 C4 1.2726(14)
N1 C3 1.3265(17)
N1 C1 1.3782(17)
N1 H1A 0.8800
C1 C2 1.3523(17)
C1 H1B 0.9500
O2 C4 1.2428(15)
N2 C3 1.3266(16)
N2 C2 1.3756(17)
N2 H2A 0.8800
C2 H2B 0.9500
O3 C5 1.4202(14)
O3 H3A 0.840(19)
C3 H3B 0.9500
O4 C6 1.4145(14)
O4 H4A 0.8400
C4 C5 1.5302(16)
O5 C7 1.2164(15)
C5 C6 1.5339(17)
C5 H5A 1.0000
O6 C7 1.3074(15)
O6 H6 1.04(2)
C6 C7 1.5265(16)
C6 H6A 1.0000

loop_
_geom_hbond_atom_site_label_D
_geom_hbond_atom_site_label_H
_geom_hbond_atom_site_label_A
_geom_hbond_distance_DH
_geom_hbond_distance_HA
_geom_hbond_distance_DA
_geom_hbond_angle_DHA
_geom_hbond_site_symmetry_A
N1 H1A O2 0.88 1.86 2.7245(15) 167.1 1_556
O6 H6 O1 1.04(2) 1.47(2) 2.5107(14) 179(2) 1_455
O6 H6 O2 1.04(2) 2.65(2) 3.3357(16) 123.2(16) 1_455
O4 H4A O3 0.84 2.17 2.9756(15) 161.3 2_647
O3 H3A O5 0.840(19) 2.291(19) 2.8384(14) 123.1(15) 2_657
N2 H2A O1 0.88 2.14 2.9257(17) 149.1 .
O4 H4A O5 0.84 2.19 2.6770(15) 117.3 .
O3 H3A O1 0.840(19) 2.151(18) 2.6547(14) 118.3(16) .

loop_
_geom_torsion_atom_site_label_1
_geom_torsion_atom_site_label_2
_geom_torsion_atom_site_label_3
_geom_torsion_atom_site_label_4
_geom_torsion
C3 N1 C1 C2 -0.16(16)
N1 C1 C2 N2 -0.20(15)
C3 N2 C2 C1 0.49(16)
C2 N2 C3 N1 -0.60(16)
C1 N1 C3 N2 0.47(16)
O2 C4 C5 O3 -168.92(10)
O1 C4 C5 O3 11.09(15)
O2 C4 C5 C6 69.26(13)
O1 C4 C5 C6 -110.72(12)
O3 C5 C6 O4 -65.12(12)
C4 C5 C6 O4 58.78(12)
O3 C5 C6 C7 56.69(12)
C4 C5 C6 C7 -179.40(9)
O4 C6 C7 O5 5.81(16)
C5 C6 C7 O5 -115.64(12)
O4 C6 C7 O6 -174.51(10)
C5 C6 C7 O6 64.04(13)
